data_7022255
loop_
_publ_author_name
'Baranoff, Etienne'
'Bolink, Henk J.'
'Constable, Edwin C.'
'Delgado, Manuel'
'H\"aussinger, Daniel'
'Housecroft, Catherine E.'
'Nazeeruddin, Mohammad K.'
'Neuburger, Markus'
'Ort\'i, Enrique'
'Schneider, Gabriel E.'
'Tordera, Daniel'
'Walliser, Roch\'e M'
'Zampese, Jennifer A.'

_publ_section_title
;
 Tuning the photophysical properties of cationic iridium(III) complexes
 containing cyclometallated 1-(2,4-difluorophenyl)-1H-pyrazole through
 functionalized 2,2'-bipyridine ligands: blue but not blue enough.
;
_journal_issue 4
_journal_name_full 'Dalton transactions (Cambridge, England : 2003)'
_journal_page_first 1073
_journal_page_last 1087
_journal_paper_doi 10.1039/c2dt32160b
_journal_volume 42
_journal_year 2013
_chemical_formula_moiety '4(C34 H22 F4 Ir N6), 4(F6 P), 3(C H2 Cl2)'
_chemical_formula_sum 'C139 H94 Cl6 F40 Ir4 N24 P4'
_chemical_formula_weight 3965.84
_chemical_name_systematic
;
?
;
_space_group_IT_number 14
_symmetry_cell_setting monoclinic
_symmetry_space_group_name_Hall '-P 2yn'
_symmetry_space_group_name_H-M 'P 1 21/n 1'
_atom_sites_solution_hydrogens geom
_atom_sites_solution_primary direct
_atom_sites_solution_secondary difmap
_audit_creation_method SHELXL-97
_cell_angle_alpha 90.00
_cell_angle_beta 92.00(3)
_cell_angle_gamma 90.00
_cell_formula_units_Z 1
_cell_length_a 16.662(5)
_cell_length_b 10.561(3)
_cell_length_c 19.725(6)
_cell_measurement_reflns_used 3536
_cell_measurement_temperature 173(2)
_cell_measurement_theta_max 41.78
_cell_measurement_theta_min 4.07
_cell_volume 3468.8(18)
_computing_cell_refinement 'Stoe IPDS'
_computing_data_collection 'Stoe IPDS'
_computing_data_reduction 'Stoe IPDS'
_computing_molecular_graphics 'Bruker SHELXTL'
_computing_publication_material 'Bruker SHELXTL'
_computing_structure_refinement 'SHELXL-97 (Sheldrick, 1997)'
_computing_structure_solution 'SHELXS-97 (Sheldrick, 1990)'
_diffrn_ambient_temperature 173(2)
_diffrn_measured_fraction_theta_full 0.999
_diffrn_measured_fraction_theta_max 0.999
_diffrn_measurement_device_type 'Stoe IPDS'
_diffrn_measurement_method '\w scans'
_diffrn_radiation_monochromator graphite
_diffrn_radiation_source 'fine-focus sealed tube'
_diffrn_radiation_type MoK\a
_diffrn_radiation_wavelength 0.71073
_diffrn_reflns_av_R_equivalents 0.1639
_diffrn_reflns_av_sigmaI/netI 0.0696
_diffrn_reflns_limit_h_max 21
_diffrn_reflns_limit_h_min -21
_diffrn_reflns_limit_k_max 13
_diffrn_reflns_limit_k_min -13
_diffrn_reflns_limit_l_max 25
_diffrn_reflns_limit_l_min -25
_diffrn_reflns_number 54439
_diffrn_reflns_theta_full 27.00
_diffrn_reflns_theta_max 27.00
_diffrn_reflns_theta_min 1.93
_exptl_absorpt_coefficient_mu 4.102
_exptl_absorpt_correction_T_max 0.8212
_exptl_absorpt_correction_T_min 0.5782
_exptl_absorpt_correction_type multi-scan
_exptl_absorpt_process_details '(Blessing 1951)'
_exptl_crystal_colour yellow
_exptl_crystal_density_diffrn 1.898
_exptl_crystal_density_method 'not measured'
_exptl_crystal_description block
_exptl_crystal_F_000 1926
_exptl_crystal_size_max 0.15
_exptl_crystal_size_mid 0.10
_exptl_crystal_size_min 0.05
_refine_diff_density_max 2.197
_refine_diff_density_min -1.904
_refine_diff_density_rms 0.250
_refine_ls_extinction_method none
_refine_ls_goodness_of_fit_ref 1.096
_refine_ls_hydrogen_treatment constr
_refine_ls_matrix_type full
_refine_ls_number_parameters 497
_refine_ls_number_reflns 7625
_refine_ls_number_restraints 0
_refine_ls_restrained_S_all 1.096
_refine_ls_R_factor_all 0.0668
_refine_ls_R_factor_gt 0.0581
_refine_ls_shift/su_max 0.002
_refine_ls_shift/su_mean 0.000
_refine_ls_structure_factor_coef Fsqd
_refine_ls_weighting_details 'calc w=1/[\s^2^(Fo^2^)+(0.0555P)^2^+18.8126P] where P=(Fo^2^+2Fc^2^)/3'
_refine_ls_weighting_scheme calc
_refine_ls_wR_factor_gt 0.1481
_refine_ls_wR_factor_ref 0.1545
_reflns_number_gt 6628
_reflns_number_total 7625
_reflns_threshold_expression >2sigma(I)
_cod_data_source_file c2dt32160b.txt
_cod_data_source_block gs50a
_cod_depositor_comments
;
The following automatic conversions were performed:

'_symmetry_cell_setting' value 'Monoclinic' changed to 'monoclinic'
according to /home/saulius/struct/CIF-dictionaries/cif_core.dic
dictionary named 'cif_core.dic' version 2.4.2 from 2011-04-26.

Automatic conversion script
Id: cif_fix_values 1891 2012-01-12 08:04:46Z andrius 
;
_cod_original_cell_volume 3468.9(18)
_cod_original_sg_symbol_Hall -P2yn
_cod_original_sg_symbol_H-M P2(1)/n
_cod_database_code 7022255

loop_
_symmetry_equiv_pos_as_xyz
'x, y, z'
'-x+1/2, y+1/2, -z+1/2'
'-x, -y, -z'
'x-1/2, -y-1/2, z-1/2'

loop_
_atom_site_label
_atom_site_type_symbol
_atom_site_fract_x
_atom_site_fract_y
_atom_site_fract_z
_atom_site_U_iso_or_equiv
_atom_site_adp_type
_atom_site_occupancy
_atom_site_symmetry_multiplicity
_atom_site_calc_flag
_atom_site_refinement_flags
Ir1 Ir 0.980585(17) 0.03800(3) 0.213362(14) 0.04038(12) Uani 1 1 d .
N1 N 1.1045(4) 0.0529(6) 0.1895(3) 0.0448(14) Uani 1 1 d .
N2 N 1.0198(4) 0.2145(6) 0.2626(3) 0.0407(13) Uani 1 1 d .
C1 C 1.1497(5) -0.0420(7) 0.1659(4) 0.0477(17) Uani 1 1 d .
H1A H 1.1274 -0.1244 0.1608 0.057 Uiso 1 1 calc R
C2 C 1.2282(5) -0.0200(9) 0.1490(5) 0.055(2) Uani 1 1 d .
H2A H 1.2604 -0.0877 0.1336 0.066 Uiso 1 1 calc R
C3 C 1.2596(5) 0.0999(9) 0.1546(5) 0.055(2) Uani 1 1 d .
H3A H 1.3128 0.1167 0.1414 0.066 Uiso 1 1 calc R
C4 C 1.2137(6) 0.1940(9) 0.1793(5) 0.056(2) Uani 1 1 d .
H4A H 1.2351 0.2770 0.1842 0.067 Uiso 1 1 calc R
C5 C 1.1354(5) 0.1690(8) 0.1974(4) 0.0444(16) Uani 1 1 d .
C6 C 1.0844(5) 0.2627(7) 0.2314(4) 0.0438(16) Uani 1 1 d .
C7 C 1.0997(5) 0.3926(8) 0.2306(4) 0.0484(17) Uani 1 1 d .
H7A H 1.1445 0.4251 0.2077 0.058 Uiso 1 1 calc R
C8 C 1.0490(6) 0.4729(7) 0.2636(5) 0.0522(19) Uani 1 1 d .
H8A H 1.0559 0.5620 0.2606 0.063 Uiso 1 1 calc R
C9 C 0.9889(6) 0.4239(8) 0.3006(5) 0.0506(19) Uani 1 1 d .
H9A H 0.9553 0.4780 0.3257 0.061 Uiso 1 1 calc R
C10 C 0.9771(5) 0.2908(7) 0.3011(4) 0.0439(16) Uani 1 1 d .
C11 C 0.9189(5) 0.2373(8) 0.3492(4) 0.0481(18) Uani 1 1 d .
C12 C 0.8393(6) 0.2773(9) 0.3500(5) 0.057(2) Uani 1 1 d .
H12A H 0.8196 0.3359 0.3169 0.068 Uiso 1 1 calc R
C13 C 0.7885(6) 0.2320(10) 0.3989(5) 0.065(2) Uani 1 1 d .
H13A H 0.7341 0.2588 0.3993 0.077 Uiso 1 1 calc R
C14 C 0.8187(7) 0.1465(10) 0.4473(5) 0.066(3) Uani 1 1 d .
H14A H 0.7841 0.1145 0.4805 0.079 Uiso 1 1 calc R
C15 C 0.8980(7) 0.1072(9) 0.4479(5) 0.060(2) Uani 1 1 d .
H15A H 0.9174 0.0497 0.4817 0.072 Uiso 1 1 calc R
C16 C 0.9493(6) 0.1518(9) 0.3991(4) 0.054(2) Uani 1 1 d .
H16A H 1.0038 0.1253 0.3992 0.065 Uiso 1 1 calc R
N3 N 0.9947(5) -0.0767(7) 0.2950(4) 0.0490(15) Uani 1 1 d .
N4 N 0.9240(4) -0.1106(7) 0.3241(3) 0.0479(15) Uani 1 1 d .
C17 C 1.0537(5) -0.1334(8) 0.3293(4) 0.0503(19) Uani 1 1 d .
H17A H 1.1091 -0.1263 0.3200 0.060 Uiso 1 1 calc R
C18 C 1.0220(6) -0.2059(9) 0.3814(5) 0.059(2) Uani 1 1 d .
H18A H 1.0515 -0.2572 0.4130 0.071 Uiso 1 1 calc R
C19 C 0.9393(6) -0.1887(8) 0.3783(4) 0.054(2) Uani 1 1 d .
H19A H 0.9013 -0.2238 0.4078 0.064 Uiso 1 1 calc R
C20 C 0.8535(5) -0.0544(8) 0.2965(4) 0.0472(17) Uani 1 1 d .
C21 C 0.8652(5) 0.0273(7) 0.2433(5) 0.0477(18) Uani 1 1 d .
C22 C 0.7980(5) 0.0879(8) 0.2130(4) 0.0472(17) Uani 1 1 d .
H22A H 0.8028 0.1388 0.1736 0.057 Uiso 1 1 calc R
C23 C 0.7249(5) 0.0710(9) 0.2425(5) 0.054(2) Uani 1 1 d .
C24 C 0.7117(5) -0.0086(9) 0.2966(5) 0.054(2) Uani 1 1 d .
H24A H 0.6600 -0.0203 0.3145 0.065 Uiso 1 1 calc R
C25 C 0.7789(6) -0.0699(8) 0.3229(5) 0.0529(19) Uani 1 1 d .
F1 F 0.6595(3) 0.1321(5) 0.2152(3) 0.0652(14) Uani 1 1 d .
F2 F 0.7699(3) -0.1468(5) 0.3776(3) 0.0627(13) Uani 1 1 d .
N5 N 0.9516(4) 0.1392(6) 0.1290(3) 0.0432(14) Uani 1 1 d .
N6 N 0.9245(4) 0.0708(6) 0.0747(3) 0.0438(14) Uani 1 1 d .
C26 C 0.9407(5) 0.2600(7) 0.1139(4) 0.0459(17) Uani 1 1 d .
H26A H 0.9541 0.3293 0.1429 0.055 Uiso 1 1 calc R
C27 C 0.9054(6) 0.2693(8) 0.0469(4) 0.053(2) Uani 1 1 d .
H27A H 0.8916 0.3444 0.0227 0.064 Uiso 1 1 calc R
C28 C 0.8959(5) 0.1487(9) 0.0253(4) 0.0517(19) Uani 1 1 d .
H28A H 0.8730 0.1231 -0.0173 0.062 Uiso 1 1 calc R
C29 C 0.9287(5) -0.0638(7) 0.0831(4) 0.0433(16) Uani 1 1 d .
C30 C 0.9529(4) -0.1054(7) 0.1480(4) 0.0433(16) Uani 1 1 d .
C31 C 0.9600(5) -0.2347(7) 0.1587(4) 0.0457(17) Uani 1 1 d .
H31A H 0.9759 -0.2668 0.2021 0.055 Uiso 1 1 calc R
C32 C 0.9438(5) -0.3155(8) 0.1057(5) 0.0512(19) Uani 1 1 d .
C33 C 0.9177(5) -0.2762(8) 0.0415(4) 0.0508(19) Uani 1 1 d .
H33A H 0.9050 -0.3345 0.0061 0.061 Uiso 1 1 calc R
C34 C 0.9116(5) -0.1477(8) 0.0326(4) 0.0487(18) Uani 1 1 d .
F3 F 0.9523(4) -0.4431(5) 0.1165(3) 0.0623(14) Uani 1 1 d .
F4 F 0.8892(4) -0.1064(5) -0.0305(3) 0.0638(13) Uani 1 1 d .
P1 P 1.25334(16) 0.6001(2) 0.11563(13) 0.0584(6) Uani 1 1 d .
F10 F 1.1812(4) 0.6508(6) 0.1600(4) 0.086(2) Uani 1 1 d .
F11 F 1.1932(5) 0.5002(7) 0.0808(4) 0.091(2) Uani 1 1 d .
F12 F 1.2734(4) 0.5009(6) 0.1748(3) 0.0677(15) Uani 1 1 d .
F13 F 1.3130(4) 0.6989(6) 0.1510(3) 0.0721(16) Uani 1 1 d .
F14 F 1.2328(5) 0.7030(8) 0.0593(4) 0.104(3) Uani 1 1 d .
F15 F 1.3263(5) 0.5476(8) 0.0746(4) 0.095(2) Uani 1 1 d .
C100 C 1.1347(16) 0.515(2) 0.5127(10) 0.116(8) Uani 0.75 1 d P
H10A H 1.1574 0.5918 0.4923 0.140 Uiso 0.75 1 calc PR
H10B H 1.0965 0.5426 0.5469 0.140 Uiso 0.75 1 calc PR
Cl1 Cl 1.2053(4) 0.4416(5) 0.5508(3) 0.1101(17) Uani 0.75 1 d P
Cl2 Cl 1.0814(3) 0.4349(6) 0.4503(3) 0.1146(18) Uani 0.75 1 d P

loop_
_atom_site_aniso_label
_atom_site_aniso_U_11
_atom_site_aniso_U_22
_atom_site_aniso_U_33
_atom_site_aniso_U_23
_atom_site_aniso_U_13
_atom_site_aniso_U_12
Ir1 0.04415(18) 0.03178(16) 0.04517(18) 0.00109(11) 0.00118(11) 0.00032(11)
N1 0.042(3) 0.040(3) 0.052(4) 0.003(3) 0.003(3) 0.001(3)
N2 0.049(4) 0.033(3) 0.040(3) 0.001(2) -0.002(3) 0.003(2)
C1 0.050(4) 0.035(4) 0.058(4) 0.001(3) 0.000(4) 0.007(3)
C2 0.050(5) 0.048(5) 0.066(5) -0.002(4) 0.008(4) 0.005(4)
C3 0.046(4) 0.055(5) 0.063(5) 0.003(4) 0.007(4) 0.001(4)
C4 0.056(5) 0.045(5) 0.067(5) 0.000(4) 0.007(4) -0.008(4)
C5 0.047(4) 0.041(4) 0.045(4) 0.003(3) 0.000(3) -0.003(3)
C6 0.044(4) 0.037(4) 0.050(4) 0.002(3) 0.000(3) 0.001(3)
C7 0.046(4) 0.042(4) 0.058(4) 0.002(4) 0.001(3) -0.001(3)
C8 0.060(5) 0.029(4) 0.067(5) 0.002(3) 0.003(4) -0.004(3)
C9 0.056(5) 0.030(4) 0.066(5) -0.007(3) 0.003(4) 0.002(3)
C10 0.051(4) 0.036(4) 0.045(4) -0.001(3) 0.000(3) -0.002(3)
C11 0.055(5) 0.038(4) 0.051(4) -0.004(3) 0.002(4) -0.003(3)
C12 0.064(5) 0.051(5) 0.056(5) 0.000(4) 0.013(4) 0.002(4)
C13 0.060(6) 0.058(6) 0.078(6) -0.005(5) 0.018(5) 0.003(4)
C14 0.081(7) 0.051(5) 0.066(6) -0.006(4) 0.022(5) -0.008(5)
C15 0.082(7) 0.048(5) 0.051(5) 0.007(4) 0.003(4) 0.001(5)
C16 0.066(5) 0.048(5) 0.047(4) -0.002(4) 0.006(4) -0.006(4)
N3 0.055(4) 0.038(3) 0.054(4) 0.002(3) -0.001(3) -0.008(3)
N4 0.057(4) 0.042(4) 0.045(3) 0.005(3) -0.002(3) -0.002(3)
C17 0.055(5) 0.038(4) 0.057(5) 0.009(3) -0.010(4) 0.001(3)
C18 0.067(6) 0.048(5) 0.061(5) 0.013(4) -0.003(4) -0.002(4)
C19 0.064(5) 0.044(4) 0.053(5) 0.009(4) 0.001(4) -0.005(4)
C20 0.046(4) 0.037(4) 0.058(4) 0.000(3) -0.002(3) -0.002(3)
C21 0.041(4) 0.036(4) 0.066(5) -0.003(3) 0.007(3) -0.004(3)
C22 0.047(4) 0.038(4) 0.056(4) -0.002(3) -0.001(3) -0.004(3)
C23 0.044(4) 0.047(5) 0.072(6) -0.007(4) -0.004(4) 0.005(3)
C24 0.049(5) 0.049(5) 0.064(5) -0.004(4) 0.010(4) -0.003(4)
C25 0.061(5) 0.040(4) 0.057(5) 0.000(4) -0.001(4) -0.010(4)
F1 0.048(3) 0.053(3) 0.095(4) 0.008(3) 0.003(3) 0.006(2)
F2 0.066(3) 0.058(3) 0.065(3) 0.013(2) 0.015(3) -0.008(3)
N5 0.048(4) 0.040(3) 0.042(3) 0.001(3) 0.002(3) 0.004(3)
N6 0.045(3) 0.041(3) 0.045(3) 0.002(3) 0.004(3) 0.004(3)
C26 0.049(4) 0.031(4) 0.058(4) 0.013(3) 0.008(3) 0.009(3)
C27 0.062(5) 0.043(4) 0.055(5) 0.007(4) 0.002(4) 0.005(4)
C28 0.055(5) 0.053(5) 0.048(4) 0.008(4) 0.004(4) -0.001(4)
C29 0.045(4) 0.033(4) 0.052(4) 0.000(3) 0.010(3) 0.000(3)
C30 0.040(4) 0.038(4) 0.053(4) -0.002(3) 0.004(3) -0.002(3)
C31 0.048(4) 0.037(4) 0.053(4) 0.001(3) 0.000(3) -0.002(3)
C32 0.048(4) 0.040(4) 0.067(5) 0.001(4) 0.010(4) 0.002(3)
C33 0.061(5) 0.035(4) 0.057(5) -0.007(3) 0.012(4) -0.005(3)
C34 0.048(4) 0.049(5) 0.050(4) 0.000(3) 0.002(3) -0.002(3)
F3 0.080(4) 0.032(2) 0.076(3) -0.005(2) 0.011(3) 0.000(2)
F4 0.080(4) 0.059(3) 0.052(3) -0.002(2) -0.009(2) -0.001(3)
P1 0.0674(15) 0.0439(12) 0.0632(13) 0.0019(10) -0.0090(11) -0.0024(10)
F10 0.066(4) 0.057(4) 0.137(6) -0.003(4) 0.003(4) 0.018(3)
F11 0.095(5) 0.062(4) 0.114(6) -0.016(4) -0.017(4) -0.021(4)
F12 0.063(3) 0.053(3) 0.087(4) 0.018(3) 0.005(3) 0.004(3)
F13 0.084(4) 0.056(3) 0.075(4) -0.001(3) -0.022(3) -0.010(3)
F14 0.122(6) 0.087(5) 0.101(5) 0.039(4) -0.054(5) -0.024(4)
F15 0.104(5) 0.099(6) 0.083(4) -0.017(4) 0.029(4) -0.015(4)
C100 0.15(2) 0.130(19) 0.067(10) -0.014(11) 0.008(12) -0.002(16)
Cl1 0.114(4) 0.076(3) 0.138(4) -0.001(3) -0.025(3) 0.015(3)
Cl2 0.089(3) 0.136(5) 0.118(4) -0.054(4) -0.002(3) 0.000(3)

loop_
_atom_type_symbol
_atom_type_description
_atom_type_scat_dispersion_real
_atom_type_scat_dispersion_imag
_atom_type_scat_source
C C 0.0033 0.0016 'International Tables Vol C Tables 4.2.6.8 and 6.1.1.4'
H H 0.0000 0.0000 'International Tables Vol C Tables 4.2.6.8 and 6.1.1.4'
N N 0.0061 0.0033 'International Tables Vol C Tables 4.2.6.8 and 6.1.1.4'
F F 0.0171 0.0103 'International Tables Vol C Tables 4.2.6.8 and 6.1.1.4'
P P 0.1023 0.0942 'International Tables Vol C Tables 4.2.6.8 and 6.1.1.4'
Ir Ir -1.4442 7.9887 'International Tables Vol C Tables 4.2.6.8 and 6.1.1.4'
Cl Cl 0.1484 0.1585 'International Tables Vol C Tables 4.2.6.8 and 6.1.1.4'

loop_
_geom_angle_atom_site_label_1
_geom_angle_atom_site_label_2
_geom_angle_atom_site_label_3
_geom_angle
N3 Ir1 N5 171.8(3)
N3 Ir1 C30 94.4(3)
N5 Ir1 C30 80.2(3)
N3 Ir1 C21 79.6(3)
N5 Ir1 C21 93.9(3)
C30 Ir1 C21 86.9(3)
N3 Ir1 N1 97.7(3)
N5 Ir1 N1 89.1(3)
C30 Ir1 N1 96.6(3)
C21 Ir1 N1 175.7(3)
N3 Ir1 N2 97.6(3)
N5 Ir1 N2 88.5(2)
C30 Ir1 N2 166.7(3)
C21 Ir1 N2 100.9(3)
N1 Ir1 N2 76.1(2)
C5 N1 C1 120.4(7)
C5 N1 Ir1 114.3(5)
C1 N1 Ir1 125.2(6)
C10 N2 C6 118.7(7)
C10 N2 Ir1 127.6(5)
C6 N2 Ir1 110.3(5)
N1 C1 C2 120.3(8)
N1 C1 H1A 119.9
C2 C1 H1A 119.9
C3 C2 C1 119.8(8)
C3 C2 H2A 120.1
C1 C2 H2A 120.1
C4 C3 C2 119.2(8)
C4 C3 H3A 120.4
C2 C3 H3A 120.4
C3 C4 C5 120.0(8)
C3 C4 H4A 120.0
C5 C4 H4A 120.0
N1 C5 C4 120.3(8)
N1 C5 C6 116.2(7)
C4 C5 C6 123.3(8)
N2 C6 C7 121.5(7)
N2 C6 C5 115.6(7)
C7 C6 C5 122.9(7)
C8 C7 C6 119.0(8)
C8 C7 H7A 120.5
C6 C7 H7A 120.5
C9 C8 C7 119.6(8)
C9 C8 H8A 120.2
C7 C8 H8A 120.2
C8 C9 C10 118.9(8)
C8 C9 H9A 120.5
C10 C9 H9A 120.5
N2 C10 C9 121.3(8)
N2 C10 C11 120.5(7)
C9 C10 C11 118.1(7)
C12 C11 C16 120.2(8)
C12 C11 C10 122.2(8)
C16 C11 C10 117.3(8)
C13 C12 C11 120.5(9)
C13 C12 H12A 119.8
C11 C12 H12A 119.8
C12 C13 C14 118.9(9)
C12 C13 H13A 120.6
C14 C13 H13A 120.6
C15 C14 C13 121.4(9)
C15 C14 H14A 119.3
C13 C14 H14A 119.3
C14 C15 C16 120.1(9)
C14 C15 H15A 119.9
C16 C15 H15A 119.9
C15 C16 C11 118.8(9)
C15 C16 H16A 120.6
C11 C16 H16A 120.6
C17 N3 N4 107.6(7)
C17 N3 Ir1 138.1(6)
N4 N3 Ir1 114.3(5)
C19 N4 N3 110.2(7)
C19 N4 C20 133.4(8)
N3 N4 C20 116.3(7)
N3 C17 C18 109.3(8)
N3 C17 H17A 125.3
C18 C17 H17A 125.3
C19 C18 C17 107.2(8)
C19 C18 H18A 126.4
C17 C18 H18A 126.4
N4 C19 C18 105.7(8)
N4 C19 H19A 127.1
C18 C19 H19A 127.1
C25 C20 C21 121.1(8)
C25 C20 N4 123.9(8)
C21 C20 N4 114.8(7)
C20 C21 C22 118.6(8)
C20 C21 Ir1 114.6(6)
C22 C21 Ir1 126.7(7)
C23 C22 C21 117.6(8)
C23 C22 H22A 121.2
C21 C22 H22A 121.2
F1 C23 C22 118.5(9)
F1 C23 C24 116.7(8)
C22 C23 C24 124.8(8)
C25 C24 C23 115.3(8)
C25 C24 H24A 122.3
C23 C24 H24A 122.3
F2 C25 C20 119.8(8)
F2 C25 C24 117.8(8)
C20 C25 C24 122.4(8)
C26 N5 N6 107.3(7)
C26 N5 Ir1 136.3(6)
N6 N5 Ir1 115.6(5)
C28 N6 N5 110.2(7)
C28 N6 C29 134.7(7)
N5 N6 C29 115.0(6)
N5 C26 C27 108.8(8)
N5 C26 H26A 125.6
C27 C26 H26A 125.6
C28 C27 C26 105.5(8)
C28 C27 H27A 127.3
C26 C27 H27A 127.3
N6 C28 C27 108.2(8)
N6 C28 H28A 125.9
C27 C28 H28A 125.9
C34 C29 C30 120.9(7)
C34 C29 N6 123.7(8)
C30 C29 N6 115.4(7)
C31 C30 C29 117.9(7)
C31 C30 Ir1 128.5(6)
C29 C30 Ir1 113.5(6)
C32 C31 C30 119.0(8)
C32 C31 H31A 120.5
C30 C31 H31A 120.5
C31 C32 F3 118.6(8)
C31 C32 C33 123.9(8)
F3 C32 C33 117.5(8)
C34 C33 C32 115.6(8)
C34 C33 H33A 122.2
C32 C33 H33A 122.2
C29 C34 F4 120.5(8)
C29 C34 C33 122.6(8)
F4 C34 C33 116.9(8)
F14 P1 F15 91.9(5)
F14 P1 F13 88.5(4)
F15 P1 F13 88.6(4)
F14 P1 F11 92.0(4)
F15 P1 F11 91.7(4)
F13 P1 F11 179.4(4)
F14 P1 F12 177.5(5)
F15 P1 F12 89.9(4)
F13 P1 F12 89.9(3)
F11 P1 F12 89.6(4)
F14 P1 F10 90.3(5)
F15 P1 F10 177.6(4)
F13 P1 F10 90.6(4)
F11 P1 F10 89.1(4)
F12 P1 F10 87.8(4)
Cl1 C100 Cl2 117.5(15)
Cl1 C100 H10A 107.9
Cl2 C100 H10A 107.9
Cl1 C100 H10B 107.9
Cl2 C100 H10B 107.9
H10A C100 H10B 107.2

loop_
_geom_bond_atom_site_label_1
_geom_bond_atom_site_label_2
_geom_bond_distance
Ir1 N3 2.021(7)
Ir1 N5 2.022(6)
Ir1 C30 2.031(8)
Ir1 C21 2.035(8)
Ir1 N1 2.140(7)
Ir1 N2 2.191(6)
N1 C5 1.337(10)
N1 C1 1.346(10)
N2 C10 1.331(10)
N2 C6 1.356(10)
C1 C2 1.380(12)
C1 H1A 0.9500
C2 C3 1.374(13)
C2 H2A 0.9500
C3 C4 1.354(13)
C3 H3A 0.9500
C4 C5 1.391(12)
C4 H4A 0.9500
C5 C6 1.479(11)
C6 C7 1.396(11)
C7 C8 1.378(12)
C7 H7A 0.9500
C8 C9 1.362(13)
C8 H8A 0.9500
C9 C10 1.420(11)
C9 H9A 0.9500
C10 C11 1.491(11)
C11 C12 1.392(13)
C11 C16 1.416(12)
C12 C13 1.391(13)
C12 H12A 0.9500
C13 C14 1.395(15)
C13 H13A 0.9500
C14 C15 1.385(15)
C14 H14A 0.9500
C15 C16 1.392(13)
C15 H15A 0.9500
C16 H16A 0.9500
N3 C17 1.318(11)
N3 N4 1.375(10)
N4 C19 1.368(10)
N4 C20 1.409(11)
C17 C18 1.401(12)
C17 H17A 0.9500
C18 C19 1.388(14)
C18 H18A 0.9500
C19 H19A 0.9500
C20 C25 1.374(12)
C20 C21 1.377(12)
C21 C22 1.404(12)
C22 C23 1.381(12)
C22 H22A 0.9500
C23 F1 1.361(10)
C23 C24 1.382(14)
C24 C25 1.378(13)
C24 H24A 0.9500
C25 F2 1.364(10)
N5 C26 1.321(10)
N5 N6 1.357(9)
N6 C28 1.349(11)
N6 C29 1.433(10)
C26 C27 1.432(12)
C26 H26A 0.9500
C27 C28 1.350(13)
C27 H27A 0.9500
C28 H28A 0.9500
C29 C34 1.355(12)
C29 C30 1.399(11)
C30 C31 1.387(11)
C31 C32 1.367(12)
C31 H31A 0.9500
C32 F3 1.372(10)
C32 C33 1.388(13)
C33 C34 1.372(12)
C33 H33A 0.9500
C34 F4 1.359(10)
P1 F14 1.582(7)
P1 F15 1.583(8)
P1 F13 1.586(6)
P1 F11 1.594(7)
P1 F12 1.595(6)
P1 F10 1.602(7)
C100 Cl1 1.58(3)
C100 Cl2 1.71(2)
C100 H10A 0.9900
C100 H10B 0.9900
